data_7209620
loop_
_publ_author_name
'Viger-Gravel, Jasmine'
'Leclerc, Sophie'
'Korobkov, Ilia'
'Bryce, David L.'

_publ_section_title
;
 Correlation between 13C chemical shifts and the halogen bonding
 environment in a series of solid para-diiodotetrafluorobenzene complexes
;
_journal_issue 16
_journal_name_full CrystEngComm
_journal_page_first 3168
_journal_paper_doi 10.1039/c3ce26750d
_journal_volume 15
_journal_year 2013
_chemical_formula_sum 'C22 H36 Br F4 I2 N'
_chemical_formula_weight 724.23
_chemical_name_systematic
;
?
;
_space_group_IT_number 56
_symmetry_cell_setting orthorhombic
_symmetry_space_group_name_Hall '-P 2ab 2ac'
_symmetry_space_group_name_H-M 'P c c n'
_atom_sites_solution_hydrogens geom
_atom_sites_solution_primary direct
_atom_sites_solution_secondary difmap
_audit_creation_method SHELXL-97
_cell_angle_alpha 90.00
_cell_angle_beta 90.00
_cell_angle_gamma 90.00
_cell_formula_units_Z 8
_cell_length_a 48.3095(10)
_cell_length_b 8.7022(2)
_cell_length_c 13.6477(3)
_cell_measurement_reflns_used 9406
_cell_measurement_temperature 200(2)
_cell_measurement_theta_max 28.19
_cell_measurement_theta_min 2.81
_cell_volume 5737.5(2)
_computing_cell_refinement 'APEX II, Bruker (2009)'
_computing_data_collection 'APEX II, Bruker (2009)'
_computing_data_reduction 'XPREP, Bruker (2009)'
_computing_molecular_graphics 'SHELXTL, Bruker (2004)'
_computing_publication_material 'SHELXTL, Bruker (2004)'
_computing_structure_refinement 'SHELXL-97 (Sheldrick, 2008)'
_computing_structure_solution 'SHELXS-97 (Sheldrick, 2008)'
_diffrn_ambient_temperature 200(2)
_diffrn_measured_fraction_theta_full 0.992
_diffrn_measured_fraction_theta_max 0.992
_diffrn_measurement_device_type 'Bruker APEX-II CCD'
_diffrn_measurement_method '\f and \w scans'
_diffrn_radiation_monochromator graphite
_diffrn_radiation_source 'fine-focus sealed tube'
_diffrn_radiation_type MoK\a
_diffrn_radiation_wavelength 0.71073
_diffrn_reflns_av_R_equivalents 0.0291
_diffrn_reflns_av_sigmaI/netI 0.0176
_diffrn_reflns_limit_h_max 53
_diffrn_reflns_limit_h_min -64
_diffrn_reflns_limit_k_max 11
_diffrn_reflns_limit_k_min -11
_diffrn_reflns_limit_l_max 18
_diffrn_reflns_limit_l_min -18
_diffrn_reflns_number 58424
_diffrn_reflns_theta_full 28.26
_diffrn_reflns_theta_max 28.26
_diffrn_reflns_theta_min 1.69
_exptl_absorpt_coefficient_mu 3.620
_exptl_absorpt_correction_T_max 0.6916
_exptl_absorpt_correction_T_min 0.5619
_exptl_absorpt_correction_type multi-scan
_exptl_absorpt_process_details 'SADABS, Bruker (2003)'
_exptl_crystal_colour colourless
_exptl_crystal_density_diffrn 1.677
_exptl_crystal_density_meas ?
_exptl_crystal_density_method 'not measured'
_exptl_crystal_description block
_exptl_crystal_F_000 2816
_exptl_crystal_size_max 0.18
_exptl_crystal_size_mid 0.13
_exptl_crystal_size_min 0.11
_refine_diff_density_max 0.858
_refine_diff_density_min -1.493
_refine_diff_density_rms 0.138
_refine_ls_extinction_method none
_refine_ls_goodness_of_fit_ref 1.123
_refine_ls_hydrogen_treatment constr
_refine_ls_matrix_type full
_refine_ls_number_parameters 319
_refine_ls_number_reflns 7074
_refine_ls_number_restraints 246
_refine_ls_restrained_S_all 1.118
_refine_ls_R_factor_all 0.0740
_refine_ls_R_factor_gt 0.0667
_refine_ls_shift/su_max 0.000
_refine_ls_shift/su_mean 0.000
_refine_ls_structure_factor_coef Fsqd
_refine_ls_weighting_details 'calc w=1/[\s^2^(Fo^2^)+(0.0703P)^2^+56.8396P] where P=(Fo^2^+2Fc^2^)/3'
_refine_ls_weighting_scheme calc
_refine_ls_wR_factor_gt 0.1845
_refine_ls_wR_factor_ref 0.1889
_reflns_number_gt 6176
_reflns_number_total 7074
_reflns_threshold_expression >2sigma(I)
_cod_data_source_file c3ce26750d.txt
_cod_data_source_block db067a
_cod_depositor_comments
;
The following automatic conversions were performed:

'_symmetry_cell_setting' value 'Orthorhombic' changed to
'orthorhombic' according to
/home/saulius/struct/CIF-dictionaries/cif_core.dic dictionary named
'cif_core.dic' version 2.4.2 from 2011-04-26.

Automatic conversion script
Id: cif_fix_values 1891 2012-01-12 08:04:46Z andrius 

The following automatic conversions were performed:

'_exptl_crystal_density_meas' value 'n/a' was changed to '?' - the
value is perceived as not measured.

Automatic conversion script
Id: cif_fix_values 3008 2015-01-20 13:52:24Z robertas 
;
_cod_original_sg_symbol_H-M Pccn
_cod_database_code 7209620

loop_
_symmetry_equiv_pos_as_xyz
'x, y, z'
'-x+1/2, -y+1/2, z'
'-x, y+1/2, -z+1/2'
'x+1/2, -y, -z+1/2'
'-x, -y, -z'
'x-1/2, y-1/2, -z'
'x, -y-1/2, z-1/2'
'-x-1/2, y, z-1/2'

loop_
_atom_site_label
_atom_site_type_symbol
_atom_site_fract_x
_atom_site_fract_y
_atom_site_fract_z
_atom_site_U_iso_or_equiv
_atom_site_adp_type
_atom_site_occupancy
_atom_site_symmetry_multiplicity
_atom_site_calc_flag
_atom_site_refinement_flags
_atom_site_disorder_assembly
_atom_site_disorder_group
I1 I 0.066001(9) 0.52952(6) 0.39114(4) 0.03927(15) Uani 1 1 d . . .
I2 I 0.185224(13) 0.43124(9) 0.28479(6) 0.0680(2) Uani 1 1 d . . .
F1 F 0.03693(9) 0.2690(5) 0.5250(4) 0.0493(11) Uani 1 1 d U . .
C2 C 0.01888(15) 0.3857(8) 0.5114(5) 0.0356(14) Uani 1 1 d U . .
C3 C 0.00688(16) 0.6269(8) 0.4456(6) 0.0397(15) Uani 1 1 d U . .
F2 F 0.01296(10) 0.7521(5) 0.3937(4) 0.0516(11) Uani 1 1 d U . .
F3 F 0.2174(5) 0.237(5) 0.440(2) 0.209(13) Uani 0.50 1 d PU A 1
C5 C 0.2323(6) 0.226(5) 0.352(3) 0.113(9) Uani 0.50 1 d PDU . 1
C6 C 0.2435(5) 0.323(5) 0.201(2) 0.107(6) Uani 0.50 1 d PDU . 1
F4 F 0.2363(6) 0.425(5) 0.135(2) 0.31(2) Uani 0.50 1 d PDU B 1
F3' F 0.2327(5) 0.393(4) 0.4472(19) 0.209(15) Uani 0.50 1 d PU . 2
C5' C 0.2404(6) 0.320(4) 0.365(2) 0.102(9) Uani 0.50 1 d PDU . 2
C6' C 0.2322(5) 0.257(5) 0.211(2) 0.107(6) Uani 0.50 1 d PDU . 2
F4' F 0.2203(5) 0.270(4) 0.1224(16) 0.199(14) Uani 0.50 1 d PDU C 2
N1 N 0.11636(14) 0.0429(7) 0.4708(5) 0.0412(14) Uani 1 1 d . . .
Br1 Br 0.124356(16) 0.58594(12) 0.29182(7) 0.0527(2) Uani 1 1 d . . .
C1 C 0.02651(14) 0.5114(8) 0.4563(5) 0.0335(13) Uani 1 1 d U . .
C4 C 0.2242(2) 0.3246(15) 0.2824(9) 0.073(3) Uani 1 1 d DU . .
C7 C 0.10095(17) -0.0878(9) 0.5217(6) 0.0427(16) Uani 1 1 d U . .
H7A H 0.0992 -0.1745 0.4752 0.051 Uiso 1 1 calc R . .
H7B H 0.1122 -0.1238 0.5777 0.051 Uiso 1 1 calc R . .
C8 C 0.07270(18) -0.0463(10) 0.5584(7) 0.0497(19) Uani 1 1 d U . .
H8A H 0.0607 -0.0204 0.5020 0.060 Uiso 1 1 calc R . .
H8B H 0.0741 0.0459 0.6007 0.060 Uiso 1 1 calc R . .
C9 C 0.05958(19) -0.1764(11) 0.6163(6) 0.0519(19) Uani 1 1 d U . .
H9A H 0.0706 -0.1945 0.6764 0.062 Uiso 1 1 calc R . .
H9B H 0.0602 -0.2715 0.5766 0.062 Uiso 1 1 calc R . .
C10 C 0.0298(2) -0.1437(15) 0.6450(7) 0.067(3) Uani 1 1 d U . .
H10A H 0.0223 -0.2316 0.6813 0.100 Uiso 1 1 calc R . .
H10B H 0.0187 -0.1266 0.5858 0.100 Uiso 1 1 calc R . .
H10C H 0.0291 -0.0518 0.6864 0.100 Uiso 1 1 calc R . .
C11 C 0.09892(18) 0.1114(9) 0.3889(6) 0.0459(17) Uani 1 1 d U . .
H11A H 0.0822 0.1586 0.4185 0.055 Uiso 1 1 calc R . .
H11B H 0.1097 0.1948 0.3576 0.055 Uiso 1 1 calc R . .
C12 C 0.0897(2) 0.0009(11) 0.3101(6) 0.052(2) Uani 1 1 d U . .
H12A H 0.0796 -0.0865 0.3398 0.063 Uiso 1 1 calc R . .
H12B H 0.1060 -0.0400 0.2746 0.063 Uiso 1 1 calc R . .
C13 C 0.0706(2) 0.0880(12) 0.2386(6) 0.057(2) Uani 1 1 d U . .
H13A H 0.0700 0.0314 0.1757 0.069 Uiso 1 1 calc R . .
H13B H 0.0786 0.1906 0.2255 0.069 Uiso 1 1 calc R . .
C14 C 0.0411(2) 0.1083(15) 0.2764(8) 0.071(3) Uani 1 1 d U . .
H14A H 0.0303 0.1675 0.2287 0.106 Uiso 1 1 calc R . .
H14B H 0.0415 0.1633 0.3390 0.106 Uiso 1 1 calc R . .
H14C H 0.0326 0.0072 0.2857 0.106 Uiso 1 1 calc R . .
C15 C 0.12224(19) 0.1659(10) 0.5483(7) 0.0520(19) Uani 1 1 d U . .
H15A H 0.1044 0.2110 0.5690 0.062 Uiso 1 1 calc R . .
H15B H 0.1304 0.1149 0.6062 0.062 Uiso 1 1 calc R . .
C16 C 0.1412(2) 0.2954(12) 0.5178(9) 0.073(3) Uani 1 1 d U E .
H16A H 0.1346 0.3405 0.4554 0.087 Uiso 1 1 calc R . .
H16B H 0.1602 0.2557 0.5077 0.087 Uiso 1 1 calc R . .
C17 C 0.1413(3) 0.4176(18) 0.5975(13) 0.109(5) Uani 1 1 d DU . .
H17A H 0.1220 0.4525 0.6068 0.131 Uiso 0.55 1 calc PR D 1
H17B H 0.1471 0.3674 0.6593 0.131 Uiso 0.55 1 calc PR D 1
H17C H 0.1291 0.5041 0.5781 0.131 Uiso 0.45 1 calc PR D 2
H17D H 0.1341 0.3736 0.6593 0.131 Uiso 0.45 1 calc PR D 2
C18 C 0.1570(8) 0.543(3) 0.586(3) 0.123(12) Uani 0.55 1 d PDU E 1
H18A H 0.1552 0.6087 0.6438 0.184 Uiso 0.55 1 calc PR E 1
H18B H 0.1509 0.5990 0.5277 0.184 Uiso 0.55 1 calc PR E 1
H18C H 0.1764 0.5119 0.5780 0.184 Uiso 0.55 1 calc PR E 1
C18' C 0.1668(7) 0.468(6) 0.611(5) 0.164(19) Uani 0.45 1 d PDU E 2
H18D H 0.1669 0.5442 0.6643 0.246 Uiso 0.45 1 calc PR E 2
H18E H 0.1736 0.5161 0.5508 0.246 Uiso 0.45 1 calc PR E 2
H18F H 0.1789 0.3820 0.6288 0.246 Uiso 0.45 1 calc PR E 2
C19 C 0.14305(19) -0.0198(11) 0.4277(7) 0.055(2) Uani 1 1 d U . .
H19A H 0.1383 -0.1062 0.3836 0.067 Uiso 1 1 calc R . .
H19B H 0.1515 0.0616 0.3868 0.067 Uiso 1 1 calc R . .
C20 C 0.1645(2) -0.0749(15) 0.4986(9) 0.077(3) Uani 1 1 d U G .
H20A H 0.1563 -0.1555 0.5409 0.092 Uiso 1 1 calc R . .
H20B H 0.1701 0.0116 0.5412 0.092 Uiso 1 1 calc R . .
C21 C 0.1898(2) -0.139(3) 0.4475(14) 0.133(7) Uani 1 1 d U . .
H21A H 0.1844 -0.2423 0.4233 0.160 Uiso 0.50 1 calc PR F 1
H21B H 0.1926 -0.0747 0.3887 0.160 Uiso 0.50 1 calc PR F 1
H21C H 0.1983 -0.0576 0.4070 0.160 Uiso 0.50 1 calc PR F 2
H21D H 0.1839 -0.2232 0.4030 0.160 Uiso 0.50 1 calc PR F 2
C22 C 0.2108(9) -0.154(10) 0.481(5) 0.20(2) Uani 0.50 1 d PU G 1
H22A H 0.2231 -0.0717 0.4587 0.293 Uiso 0.50 1 calc PR G 1
H22B H 0.2185 -0.2537 0.4622 0.293 Uiso 0.50 1 calc PR G 1
H22C H 0.2092 -0.1495 0.5530 0.293 Uiso 0.50 1 calc PR G 1
C22' C 0.2131(11) -0.206(9) 0.524(4) 0.18(2) Uani 0.50 1 d PU G 2
H22D H 0.2286 -0.2486 0.4866 0.275 Uiso 0.50 1 calc PR G 2
H22E H 0.2048 -0.2866 0.5644 0.275 Uiso 0.50 1 calc PR G 2
H22F H 0.2197 -0.1223 0.5657 0.275 Uiso 0.50 1 calc PR G 2

loop_
_atom_site_aniso_label
_atom_site_aniso_U_11
_atom_site_aniso_U_22
_atom_site_aniso_U_33
_atom_site_aniso_U_23
_atom_site_aniso_U_13
_atom_site_aniso_U_12
I1 0.0357(2) 0.0392(3) 0.0429(3) -0.00387(19) 0.0052(2) 0.00366(18)
I2 0.0410(3) 0.0851(5) 0.0780(5) -0.0036(4) 0.0022(3) 0.0210(3)
F1 0.046(2) 0.041(2) 0.060(3) 0.009(2) 0.007(2) 0.020(2)
C2 0.041(3) 0.034(3) 0.032(3) -0.002(3) 0.001(3) 0.012(3)
C3 0.050(4) 0.026(3) 0.043(4) -0.007(3) 0.003(3) 0.007(3)
F2 0.053(3) 0.039(2) 0.063(3) 0.014(2) 0.010(2) 0.008(2)
F3 0.144(19) 0.33(3) 0.153(17) 0.11(2) 0.077(16) 0.12(2)
C5 0.068(16) 0.15(2) 0.121(16) 0.035(15) 0.024(13) 0.041(16)
C6 0.047(12) 0.197(18) 0.078(7) -0.006(8) 0.003(7) 0.072(11)
F4 0.19(3) 0.55(5) 0.18(3) 0.21(3) 0.10(2) 0.25(3)
F3' 0.15(2) 0.34(3) 0.128(15) -0.12(2) -0.071(15) 0.16(2)
C5' 0.054(13) 0.15(2) 0.099(11) -0.042(15) -0.019(10) 0.062(14)
C6' 0.047(12) 0.197(18) 0.078(7) -0.006(8) 0.003(7) 0.072(11)
F4' 0.139(18) 0.35(3) 0.103(12) -0.10(2) -0.058(13) 0.17(2)
N1 0.046(3) 0.037(3) 0.040(3) -0.001(3) 0.007(3) 0.005(3)
Br1 0.0343(4) 0.0671(6) 0.0565(5) -0.0044(4) 0.0047(3) 0.0118(4)
C1 0.032(3) 0.036(3) 0.032(3) -0.004(3) 0.003(3) 0.004(3)
C4 0.043(4) 0.098(8) 0.078(5) -0.008(5) 0.002(4) 0.032(5)
C7 0.055(4) 0.033(3) 0.040(4) 0.005(3) 0.002(3) 0.007(3)
C8 0.048(4) 0.052(5) 0.049(5) 0.010(4) -0.003(3) 0.007(3)
C9 0.063(5) 0.052(5) 0.041(4) -0.003(4) 0.005(4) -0.005(4)
C10 0.053(5) 0.093(8) 0.054(5) -0.006(5) 0.004(4) -0.016(5)
C11 0.059(5) 0.038(4) 0.040(4) 0.002(3) 0.003(3) 0.005(3)
C12 0.069(5) 0.049(5) 0.039(4) -0.002(3) -0.003(4) 0.006(4)
C13 0.073(5) 0.065(6) 0.034(4) 0.004(4) -0.003(4) 0.007(5)
C14 0.061(5) 0.093(8) 0.058(6) 0.003(6) -0.008(4) -0.010(5)
C15 0.058(5) 0.045(4) 0.053(5) -0.013(4) 0.005(4) 0.008(3)
C16 0.079(7) 0.056(5) 0.083(7) -0.017(5) 0.007(6) -0.014(5)
C17 0.099(9) 0.093(9) 0.137(12) -0.064(9) 0.013(9) -0.027(7)
C18 0.18(3) 0.075(17) 0.11(2) -0.022(15) -0.01(2) -0.037(18)
C18' 0.12(2) 0.18(4) 0.20(4) -0.08(3) -0.08(3) -0.01(3)
C19 0.051(4) 0.055(5) 0.061(5) -0.008(4) 0.014(4) 0.007(4)
C20 0.055(5) 0.087(8) 0.088(8) -0.014(6) 0.003(5) 0.026(5)
C21 0.051(6) 0.204(17) 0.145(13) -0.038(13) -0.012(7) 0.054(9)
C22 0.060(14) 0.30(5) 0.23(5) -0.03(4) -0.030(18) 0.07(2)
C22' 0.11(2) 0.25(5) 0.19(4) -0.04(4) -0.04(2) 0.11(2)

loop_
_atom_type_symbol
_atom_type_description
_atom_type_scat_dispersion_real
_atom_type_scat_dispersion_imag
_atom_type_scat_source
C C 0.0033 0.0016 'International Tables Vol C Tables 4.2.6.8 and 6.1.1.4'
H H 0.0000 0.0000 'International Tables Vol C Tables 4.2.6.8 and 6.1.1.4'
N N 0.0061 0.0033 'International Tables Vol C Tables 4.2.6.8 and 6.1.1.4'
F F 0.0171 0.0103 'International Tables Vol C Tables 4.2.6.8 and 6.1.1.4'
Br Br -0.2901 2.4595 'International Tables Vol C Tables 4.2.6.8 and 6.1.1.4'
I I -0.4742 1.8119 'International Tables Vol C Tables 4.2.6.8 and 6.1.1.4'

loop_
_geom_angle_atom_site_label_1
_geom_angle_atom_site_label_2
_geom_angle_atom_site_label_3
_geom_angle
_geom_angle_site_symmetry_1
_geom_angle_site_symmetry_3
F1 C2 C1 119.9(6) . .
F1 C2 C3 117.6(6) . 5_566
C1 C2 C3 122.4(6) . 5_566
F2 C3 C2 119.3(6) . 5_566
F2 C3 C1 119.8(7) . .
C2 C3 C1 120.9(7) 5_566 .
C4 C5 F3 114(3) . .
C4 C5 C5 98(3) . 2
F3 C5 C5 119(2) . 2
C6 C6 C4 107(3) 2 .
C6 C6 F4 136.8(19) 2 .
C4 C6 F4 110(2) . .
C4 C5' F3' 120.9(19) . .
C4 C5' C5' 112(2) . 2
F3' C5' C5' 122.9(17) . 2
C4 C6' F4' 124(2) . .
C4 C6' C6' 111(2) . 2
F4' C6' C6' 115.8(14) . 2
C11 N1 C7 110.8(6) . .
C11 N1 C15 109.6(6) . .
C7 N1 C15 107.3(6) . .
C11 N1 C19 109.1(6) . .
C7 N1 C19 108.8(6) . .
C15 N1 C19 111.2(7) . .
C2 C1 C3 116.7(6) . .
C2 C1 I1 122.1(5) . .
C3 C1 I1 121.2(5) . .
C6' C4 C5' 118.0(19) . .
C6' C4 C5 100(3) . .
C5' C4 C5 40(2) . .
C6' C4 C6 33(2) . .
C5' C4 C6 105.3(18) . .
C5 C4 C6 111(2) . .
C6' C4 I2 120.9(15) . .
C5' C4 I2 120.9(12) . .
C5 C4 I2 122.3(15) . .
C6 C4 I2 126.2(14) . .
C8 C7 N1 114.7(6) . .
C7 C8 C9 112.0(7) . .
C8 C9 C10 112.9(8) . .
C12 C11 N1 115.9(7) . .
C11 C12 C13 108.3(7) . .
C12 C13 C14 113.7(8) . .
C16 C15 N1 116.4(8) . .
C15 C16 C17 109.1(10) . .
C18' C17 C18 38(3) . .
C18' C17 C16 110(3) . .
C18 C17 C16 119(2) . .
C20 C19 N1 116.8(8) . .
C19 C20 C21 112.3(11) . .
C22 C21 C20 126(4) . .
C22 C21 C22' 23(6) . .
C20 C21 C22' 113(2) . .

loop_
_geom_bond_atom_site_label_1
_geom_bond_atom_site_label_2
_geom_bond_distance
_geom_bond_site_symmetry_2
I1 C1 2.111(7) .
I2 C4 2.101(9) .
F1 C2 1.351(8) .
C2 C1 1.378(10) .
C2 C3 1.380(10) 5_566
C3 F2 1.332(9) .
C3 C2 1.381(10) 5_566
C3 C1 1.390(10) .
F3 C5 1.41(4) .
C5 C4 1.34(4) .
C5 C5 1.76(7) 2
C6 C6 1.42(7) 2
C6 C4 1.45(3) .
C6 F4 1.31(4) .
F3' C5' 1.35(3) .
C5' C4 1.37(3) .
C5' C5' 1.53(6) 2
C6' C4 1.20(3) .
C6' F4' 1.34(3) .
C6' C6' 1.73(5) 2
N1 C11 1.521(10) .
N1 C7 1.526(10) .
N1 C15 1.531(10) .
N1 C19 1.519(10) .
C7 C8 1.498(11) .
C8 C9 1.519(12) .
C9 C10 1.519(13) .
C11 C12 1.511(12) .
C12 C13 1.542(12) .
C13 C14 1.524(14) .
C15 C16 1.509(13) .
C16 C17 1.522(15) .
C17 C18' 1.32(3) .
C17 C18 1.34(2) .
C19 C20 1.496(15) .
C20 C21 1.516(16) .
C21 C22 1.12(4) .
C21 C22' 1.64(4) .

loop_
_geom_torsion_atom_site_label_1
_geom_torsion_atom_site_label_2
_geom_torsion_atom_site_label_3
_geom_torsion_atom_site_label_4
_geom_torsion
_geom_torsion_site_symmetry_1
F1 C2 C1 C3 -179.9(6) .
C3 C2 C1 C3 0.0(12) 5_566
F1 C2 C1 I1 -0.1(9) .
C3 C2 C1 I1 179.8(5) 5_566
F2 C3 C1 C2 179.6(7) .
C2 C3 C1 C2 0.0(12) 5_566
F2 C3 C1 I1 -0.3(10) .
C2 C3 C1 I1 -179.9(5) 5_566
F4' C6' C4 C5' -171(3) .
C6' C6' C4 C5' -26(5) 2
F4' C6' C4 C5 151(3) .
C6' C6' C4 C5 -64(4) 2
F4' C6' C4 C6 -96(6) .
C6' C6' C4 C6 48(4) 2
F4' C6' C4 I2 14(5) .
C6' C6' C4 I2 158(2) 2
F3' C5' C4 C6' 180(4) .
C5' C5' C4 C6' -23(5) 2
F3' C5' C4 C5 -110(6) .
C5' C5' C4 C5 47(3) 2
F3' C5' C4 C6 146(4) .
C5' C5' C4 C6 -57(4) 2
F3' C5' C4 I2 -5(5) .
C5' C5' C4 I2 152(2) 2
F3 C5 C4 C6' -157(3) .
C5 C5 C4 C6' 77(3) 2
F3 C5 C4 C5' 81(5) .
C5 C5 C4 C5' -45(3) 2
F3 C5 C4 C6 171(3) .
C5 C5 C4 C6 44(3) 2
F3 C5 C4 I2 -20(4) .
C5 C5 C4 I2 -146.2(15) 2
C6 C6 C4 C6' -51(5) 2
F4 C6 C4 C6' 107(5) .
C6 C6 C4 C5' 67(3) 2
F4 C6 C4 C5' -135(3) .
C6 C6 C4 C5 25(4) 2
F4 C6 C4 C5 -177(2) .
C6 C6 C4 I2 -143.6(16) 2
F4 C6 C4 I2 14(4) .
C11 N1 C7 C8 -53.8(9) .
C15 N1 C7 C8 65.9(9) .
C19 N1 C7 C8 -173.7(7) .
N1 C7 C8 C9 -174.7(7) .
C7 C8 C9 C10 -173.8(8) .
C7 N1 C11 C12 -57.6(9) .
C15 N1 C11 C12 -175.9(7) .
C19 N1 C11 C12 62.1(9) .
N1 C11 C12 C13 175.8(7) .
C11 C12 C13 C14 -79.0(11) .
C11 N1 C15 C16 -68.6(10) .
C7 N1 C15 C16 171.0(8) .
C19 N1 C15 C16 52.1(11) .
N1 C15 C16 C17 171.8(10) .
C15 C16 C17 C18' 138(3) .
C15 C16 C17 C18 179(2) .
C11 N1 C19 C20 172.8(9) .
C7 N1 C19 C20 -66.1(11) .
C15 N1 C19 C20 51.8(11) .
N1 C19 C20 C21 178.2(12) .
C19 C20 C21 C22 160(6) .
C19 C20 C21 C22' -178(3) .
